data_2311287
loop_
_publ_author_name
'Mohamed, Shaaban K.'
'Horton, Peter N.'
'Akkurt, Mehmet'
'Younes, Sabry H. H.'
'Albayati, Mustafa R.'

_publ_section_title
;
 Crystal structure of
 2-amino-4-phenyl-4H-benzo[h]chromene-3-carbo-nitrile.
;
_journal_coeditor_code TK5369
_journal_issue 'Pt 7'
_journal_name_full 'Acta crystallographica. Section E, Crystallographic communications'
_journal_page_first o516
_journal_page_last 7
_journal_paper_doi 10.1107/S2056989015011536
_journal_volume 71
_journal_year 2015
_chemical_formula_iupac 'C20 H14 N2 O'
_chemical_formula_moiety 'C20 H14 N2 O'
_chemical_formula_sum 'C20 H14 N2 O'
_chemical_formula_weight 298.33
_chemical_name_systematic
;
2-Amino-4-phenyl-4<i>H</i>-benzo[<i>h</i>]chromene-3-carbonitrile
;
_space_group_IT_number 4
_space_group_name_Hall 'P 2yb'
_space_group_name_H-M_alt 'P 1 21 1'
_symmetry_cell_setting monoclinic
_symmetry_space_group_name_Hall 'P 2yb'
_symmetry_space_group_name_H-M 'P 1 21 1'
_atom_sites_solution_hydrogens mixed
_cell_angle_alpha 90
_cell_angle_beta 90.1530(10)
_cell_angle_gamma 90
_cell_formula_units_Z 2
_cell_length_a 9.16620(10)
_cell_length_b 5.72460(10)
_cell_length_c 13.9177(2)
_cell_measurement_reflns_used 5573
_cell_measurement_temperature 100(2)
_cell_measurement_theta_max 66.6400
_cell_measurement_theta_min 6.3360
_cell_volume 730.298(18)
_computing_cell_refinement
;
<i>CrystalClearSM Expert</i> (Rigaku, 2012)
;
_computing_data_collection
;
<i>CrystalClearSM Expert</i> (Rigaku, 2012)
;
_computing_data_reduction
;
<i>CrystalClearSM Expert</i> (Rigaku, 2012)
;
_computing_molecular_graphics
;
ORTEP-3 for Windows (Farrugia, 2012)
;
_computing_publication_material
;
WinGX (Farrugia, 2012)
;
_computing_structure_refinement
;
SHELXL2014 (Sheldrick, 2015)
;
_computing_structure_solution
;
SUPERFLIP (Palatinus & Chapuis, 2007)
;
_diffrn_ambient_temperature 100(2)
_diffrn_detector_area_resol_mean 22.2222
_diffrn_measured_fraction_theta_full 0.984
_diffrn_measured_fraction_theta_max 0.984
_diffrn_measurement_device 'four-circle quarter \c goniometer'
_diffrn_measurement_device_type 'Rigaku AFC11'
_diffrn_measurement_method 'profile data from \w-scans'
_diffrn_radiation_source 'Rotating Anode'
_diffrn_radiation_type CuK\a
_diffrn_radiation_wavelength 1.54178
_diffrn_reflns_av_R_equivalents 0.0285
_diffrn_reflns_limit_h_max 10
_diffrn_reflns_limit_h_min -10
_diffrn_reflns_limit_k_max 6
_diffrn_reflns_limit_k_min -6
_diffrn_reflns_limit_l_max 16
_diffrn_reflns_limit_l_min -16
_diffrn_reflns_number 5778
_diffrn_reflns_reduction_process
;
;
_diffrn_reflns_theta_full 66.73
_diffrn_reflns_theta_max 66.73
_diffrn_reflns_theta_min 4.82
_exptl_absorpt_coefficient_mu 0.673
_exptl_absorpt_correction_T_max 1.00000
_exptl_absorpt_correction_T_min 0.88251
_exptl_absorpt_correction_type multi-scan
_exptl_absorpt_process_details
;
(<i>CrystalClear-SM Expert</i>; Rigaku, 2012)
;
_exptl_crystal_colour Brown
_exptl_crystal_density_diffrn 1.357
_exptl_crystal_density_method 'Not Measured'
_exptl_crystal_description Block
_exptl_crystal_F_000 312
_exptl_crystal_size_max 0.280
_exptl_crystal_size_mid 0.130
_exptl_crystal_size_min 0.100
_refine_diff_density_max 0.142
_refine_diff_density_min -0.150
_refine_ls_abs_structure_details
;
Flack <i>x</i> determined using 775 quotients
[(<i>I</i>^+^)-(<i>I</i>^-^)]/[(<i>I</i>^+^)+(<i>I</i>^-^)]
(Parsons <i>et al.</i>,  2013)
;
_refine_ls_abs_structure_Flack 0.2(3)
_refine_ls_extinction_method none
_refine_ls_goodness_of_fit_ref 1.092
_refine_ls_hydrogen_treatment mixed
_refine_ls_matrix_type full
_refine_ls_number_parameters 216
_refine_ls_number_reflns 2201
_refine_ls_number_restraints 1
_refine_ls_restrained_S_all 1.091
_refine_ls_R_factor_all 0.0329
_refine_ls_R_factor_gt 0.0314
_refine_ls_shift/su_max 0.000
_refine_ls_shift/su_mean 0.000
_refine_ls_structure_factor_coef Fsqd
_refine_ls_weighting_details 'w=1/[\s^2^(FO^2^)+(0.0642P)^2^+0.1186P] where P=(Fo^2^+2Fc^2^)/3'
_refine_ls_weighting_scheme calc
_refine_ls_wR_factor_gt 0.0926
_refine_ls_wR_factor_ref 0.0928
_reflns_number_gt 2184
_reflns_number_total 2201
_reflns_threshold_expression I>2\s(I)
_cod_data_source_file tk5369sup1.cif
_cod_data_source_block I
_cod_original_sg_symbol_H-M 'P 21'
_cod_database_code 2311287

loop_
_symmetry_equiv_pos_site_id
_symmetry_equiv_pos_as_xyz
1 x,y,z
2 -x,1/2+y,-z

loop_
_atom_site_aniso_label
_atom_site_aniso_U_11
_atom_site_aniso_U_22
_atom_site_aniso_U_33
_atom_site_aniso_U_12
_atom_site_aniso_U_13
_atom_site_aniso_U_23
O1 0.0306(8) 0.0258(8) 0.0186(6) 0.0031(7) -0.0059(5) -0.0008(6)
N1 0.0309(9) 0.0322(11) 0.0205(9) 0.0045(9) -0.0056(7) -0.0012(8)
N2 0.0297(9) 0.0375(12) 0.0243(9) 0.0007(9) -0.0046(7) -0.0041(8)
C1 0.0219(9) 0.0273(11) 0.0178(8) -0.0041(9) -0.0026(7) 0.0026(8)
C2 0.0202(9) 0.0293(12) 0.0190(9) -0.0025(9) -0.0022(7) 0.0002(8)
C3 0.0226(9) 0.0205(10) 0.0236(10) -0.0015(9) -0.0021(7) -0.0009(8)
C4 0.0191(9) 0.0272(12) 0.0213(9) -0.0039(8) -0.0007(7) 0.0010(8)
C5 0.0249(9) 0.0270(12) 0.0272(10) 0.0003(10) 0.0001(7) 0.0025(9)
C6 0.0276(10) 0.0325(13) 0.0256(10) -0.0010(10) -0.0044(8) 0.0074(9)
C7 0.0220(9) 0.0321(12) 0.0223(9) -0.0050(9) -0.0013(7) 0.0029(9)
C8 0.0259(10) 0.0414(14) 0.0219(9) -0.0058(10) -0.0031(8) 0.0058(9)
C9 0.0275(10) 0.0427(14) 0.0200(9) -0.0106(11) 0.0002(7) -0.0028(10)
C10 0.0296(10) 0.0356(13) 0.0268(10) -0.0044(11) 0.0024(8) -0.0060(9)
C11 0.0280(10) 0.0298(12) 0.0246(10) -0.0018(10) -0.0018(8) -0.0021(9)
C12 0.0202(9) 0.0301(12) 0.0214(9) -0.0064(9) -0.0012(7) 0.0006(8)
C13 0.0214(9) 0.0251(11) 0.0213(9) -0.0029(9) -0.0031(7) 0.0036(8)
C14 0.0226(9) 0.0263(11) 0.0235(10) -0.0010(9) 0.0001(7) 0.0003(9)
C15 0.0227(10) 0.0265(11) 0.0173(8) 0.0004(9) -0.0025(7) 0.0029(8)
C16 0.0301(10) 0.0250(12) 0.0231(9) 0.0024(10) -0.0032(7) -0.0016(8)
C17 0.0319(11) 0.0346(13) 0.0238(9) 0.0069(10) 0.0008(7) -0.0020(10)
C18 0.0245(10) 0.0429(14) 0.0230(9) 0.0041(10) 0.0002(7) 0.0067(9)
C19 0.0264(10) 0.0328(12) 0.0286(10) -0.0040(10) -0.0030(8) 0.0056(9)
C20 0.0274(10) 0.0263(12) 0.0244(10) 0.0001(10) -0.0001(8) -0.0024(9)

loop_
_atom_site_type_symbol
_atom_site_label
_atom_site_fract_x
_atom_site_fract_y
_atom_site_fract_z
_atom_site_U_iso_or_equiv
_atom_site_thermal_displace_type
_atom_site_calc_flag
_atom_site_refinement_flags
_atom_site_occupancy
O O1 0.64120(15) 0.8755(3) 0.32053(9) 0.0250(4) Uani d . 1.000
N N1 0.5228(2) 0.9831(4) 0.18837(13) 0.0279(6) Uani d . 1.000
N N2 0.58898(19) 0.5238(4) 0.01142(12) 0.0305(6) Uani d . 1.000
C C1 0.6097(2) 0.8195(4) 0.22720(13) 0.0223(5) Uani d . 1.000
C C2 0.6647(2) 0.6252(4) 0.18462(14) 0.0228(6) Uani d . 1.000
C C3 0.7792(2) 0.4700(4) 0.23142(13) 0.0222(6) Uani d . 1.000
C C4 0.7851(2) 0.5235(4) 0.33777(13) 0.0225(6) Uani d . 1.000
C C5 0.8612(2) 0.3703(4) 0.40074(14) 0.0264(6) Uani d . 1.000
C C6 0.8631(2) 0.4068(4) 0.49782(15) 0.0286(6) Uani d . 1.000
C C7 0.7877(2) 0.5997(4) 0.53815(14) 0.0255(6) Uani d . 1.000
C C8 0.7844(2) 0.6408(5) 0.63859(14) 0.0297(6) Uani d . 1.000
C C9 0.7137(2) 0.8309(5) 0.67554(14) 0.0301(6) Uani d . 1.000
C C10 0.6403(2) 0.9868(5) 0.61433(15) 0.0307(6) Uani d . 1.000
C C11 0.6388(2) 0.9514(4) 0.51680(14) 0.0275(6) Uani d . 1.000
C C12 0.7134(2) 0.7592(4) 0.47686(14) 0.0239(6) Uani d . 1.000
C C13 0.7165(2) 0.7126(4) 0.37642(13) 0.0226(6) Uani d . 1.000
C C14 0.6217(2) 0.5720(4) 0.08901(13) 0.0241(6) Uani d . 1.000
C C15 0.9263(2) 0.4943(4) 0.18151(13) 0.0222(6) Uani d . 1.000
C C16 0.9754(2) 0.3182(4) 0.12136(13) 0.0261(6) Uani d . 1.000
C C17 1.1057(2) 0.3423(5) 0.07107(14) 0.0301(6) Uani d . 1.000
C C18 1.1876(2) 0.5433(5) 0.08102(14) 0.0301(6) Uani d . 1.000
C C19 1.1396(2) 0.7208(5) 0.14112(14) 0.0293(6) Uani d . 1.000
C C20 1.0097(2) 0.6961(4) 0.19070(14) 0.0260(6) Uani d . 1.000
H H1A 0.474(3) 1.088(5) 0.2297(18) 0.034(7) Uiso d . 1.000
H H1B 0.501(3) 0.971(6) 0.125(2) 0.040(7) Uiso d . 1.000
H H3 0.74660 0.30430 0.22390 0.0270 Uiso c RU 1.000
H H5 0.91180 0.24000 0.37480 0.0320 Uiso c RU 1.000
H H6 0.91520 0.30260 0.53850 0.0340 Uiso c RU 1.000
H H8 0.83200 0.53470 0.68080 0.0360 Uiso c RU 1.000
H H9 0.71420 0.85760 0.74290 0.0360 Uiso c RU 1.000
H H10 0.59130 1.11800 0.64070 0.0370 Uiso c RU 1.000
H H11 0.58740 1.05650 0.47620 0.0330 Uiso c RU 1.000
H H16 0.91940 0.17950 0.11430 0.0310 Uiso c RU 1.000
H H17 1.13830 0.22050 0.03000 0.0360 Uiso c RU 1.000
H H18 1.27650 0.56020 0.04680 0.0360 Uiso c RU 1.000
H H19 1.19580 0.85910 0.14820 0.0350 Uiso c RU 1.000
H H20 0.97710 0.81850 0.23150 0.0310 Uiso c RU 1.000

loop_
_atom_type_symbol
_atom_type_description
_atom_type_scat_dispersion_real
_atom_type_scat_dispersion_imag
_atom_type_scat_source
C C 0.0181 0.0091 ' International Tables Vol C Tables 4.2.6.8 and 6.1.1.4'
H H 0.0000 0.0000 ' International Tables Vol C Tables 4.2.6.8 and 6.1.1.4'
N N 0.0311 0.0180 ' International Tables Vol C Tables 4.2.6.8 and 6.1.1.4'
O O 0.0492 0.0322 ' International Tables Vol C Tables 4.2.6.8 and 6.1.1.4'

loop_
_geom_angle_atom_site_label_1
_geom_angle_atom_site_label_2
_geom_angle_atom_site_label_3
_geom_angle
_geom_angle_publ_flag
C1 O1 C13 118.39(17) no
O1 C1 N1 110.02(18) no
O1 C1 C2 121.91(18) no
N1 C1 C2 128.06(18) no
C1 N1 H1B 118(2) no
H1A N1 H1B 123(3) no
C1 N1 H1A 118.7(16) no
C1 C2 C3 123.25(17) no
C1 C2 C14 118.83(19) no
C3 C2 C14 117.76(18) no
C2 C3 C15 111.21(16) no
C4 C3 C15 113.46(15) no
C2 C3 C4 108.89(17) no
C3 C4 C13 122.12(18) no
C3 C4 C5 119.65(19) no
C5 C4 C13 118.21(17) no
C4 C5 C6 121.3(2) no
C5 C6 C7 120.32(19) no
C8 C7 C12 118.3(2) no
C6 C7 C8 122.1(2) no
C6 C7 C12 119.69(18) no
C7 C8 C9 120.9(2) no
C8 C9 C10 120.29(19) no
C9 C10 C11 120.6(2) no
C10 C11 C12 120.1(2) no
C11 C12 C13 122.97(19) no
C7 C12 C11 119.76(18) no
C7 C12 C13 117.26(19) no
O1 C13 C12 114.26(18) no
O1 C13 C4 122.59(16) no
C4 C13 C12 123.14(19) no
N2 C14 C2 178.3(2) no
C3 C15 C16 119.85(19) no
C3 C15 C20 121.36(18) no
C16 C15 C20 118.70(17) no
C15 C16 C17 120.8(2) no
C16 C17 C18 119.9(2) no
C17 C18 C19 119.82(18) no
C18 C19 C20 120.0(2) no
C15 C20 C19 120.8(2) no
C2 C3 H3 108.00 no
C4 C3 H3 108.00 no
C15 C3 H3 108.00 no
C4 C5 H5 119.00 no
C6 C5 H5 119.00 no
C5 C6 H6 120.00 no
C7 C6 H6 120.00 no
C7 C8 H8 120.00 no
C9 C8 H8 120.00 no
C8 C9 H9 120.00 no
C10 C9 H9 120.00 no
C9 C10 H10 120.00 no
C11 C10 H10 120.00 no
C10 C11 H11 120.00 no
C12 C11 H11 120.00 no
C15 C16 H16 120.00 no
C17 C16 H16 120.00 no
C16 C17 H17 120.00 no
C18 C17 H17 120.00 no
C17 C18 H18 120.00 no
C19 C18 H18 120.00 no
C18 C19 H19 120.00 no
C20 C19 H19 120.00 no
C15 C20 H20 120.00 no
C19 C20 H20 120.00 no

loop_
_geom_bond_atom_site_label_1
_geom_bond_atom_site_label_2
_geom_bond_distance
_geom_bond_publ_flag
O1 C1 1.368(2) no
O1 C13 1.396(3) no
N1 C1 1.342(3) no
N2 C14 1.154(3) no
C1 C2 1.358(3) no
N1 H1B 0.91(3) no
N1 H1A 0.95(3) no
C2 C14 1.420(3) no
C2 C3 1.520(3) no
C3 C4 1.512(3) no
C3 C15 1.525(3) no
C4 C13 1.363(3) no
C4 C5 1.422(3) no
C5 C6 1.367(3) no
C6 C7 1.419(3) no
C7 C12 1.422(3) no
C7 C8 1.418(3) no
C8 C9 1.368(4) no
C9 C10 1.404(3) no
C10 C11 1.373(3) no
C11 C12 1.410(3) no
C12 C13 1.424(3) no
C15 C20 1.391(3) no
C15 C16 1.386(3) no
C16 C17 1.393(3) no
C17 C18 1.381(4) no
C18 C19 1.388(3) no
C19 C20 1.385(3) no
C3 H3 1.0000 no
C5 H5 0.9500 no
C6 H6 0.9500 no
C8 H8 0.9500 no
C9 H9 0.9500 no
C10 H10 0.9500 no
C11 H11 0.9500 no
C16 H16 0.9500 no
C17 H17 0.9500 no
C18 H18 0.9500 no
C19 H19 0.9500 no
C20 H20 0.9500 no

loop_
_geom_hbond_atom_site_label_D
_geom_hbond_atom_site_label_H
_geom_hbond_atom_site_label_A
_geom_hbond_site_symmetry_A
_geom_hbond_distance_DH
_geom_hbond_distance_HA
_geom_hbond_distance_DA
_geom_hbond_angle_DHA
_geom_hbond_publ_flag
N1 H1B N2 2_655 0.91(3) 2.09(3) 2.970(2) 163(3) yes
C9 H9 Cg1 2_756 0.95 2.88 3.574(2) 131 yes

loop_
_geom_torsion_atom_site_label_1
_geom_torsion_atom_site_label_2
_geom_torsion_atom_site_label_3
_geom_torsion_atom_site_label_4
_geom_torsion
_geom_torsion_publ_flag
C13 O1 C1 N1 172.70(17) no
C13 O1 C1 C2 -8.3(3) no
C1 O1 C13 C4 13.6(3) no
C1 O1 C13 C12 -165.44(17) no
O1 C1 C2 C3 -7.7(3) no
O1 C1 C2 C14 176.97(18) no
N1 C1 C2 C3 171.1(2) no
N1 C1 C2 C14 -4.2(3) no
C1 C2 C3 C4 16.6(3) no
C1 C2 C3 C15 -109.1(2) no
C14 C2 C3 C4 -168.01(18) no
C14 C2 C3 C15 66.3(2) no
C2 C3 C4 C5 167.12(18) no
C2 C3 C4 C13 -11.3(3) no
C15 C3 C4 C5 -68.5(3) no
C15 C3 C4 C13 113.1(2) no
C2 C3 C15 C16 -105.1(2) no
C2 C3 C15 C20 71.3(2) no
C4 C3 C15 C16 131.7(2) no
C4 C3 C15 C20 -51.9(3) no
C3 C4 C5 C6 -176.86(18) no
C13 C4 C5 C6 1.6(3) no
C3 C4 C13 O1 -2.7(3) no
C3 C4 C13 C12 176.26(18) no
C5 C4 C13 O1 178.81(18) no
C5 C4 C13 C12 -2.2(3) no
C4 C5 C6 C7 0.3(3) no
C5 C6 C7 C8 178.6(2) no
C5 C6 C7 C12 -1.8(3) no
C6 C7 C8 C9 178.5(2) no
C12 C7 C8 C9 -1.1(3) no
C6 C7 C12 C11 -179.80(18) no
C6 C7 C12 C13 1.3(3) no
C8 C7 C12 C11 -0.2(3) no
C8 C7 C12 C13 -179.15(19) no
C7 C8 C9 C10 1.3(3) no
C8 C9 C10 C11 -0.2(3) no
C9 C10 C11 C12 -1.1(3) no
C10 C11 C12 C7 1.3(3) no
C10 C11 C12 C13 -179.9(2) no
C7 C12 C13 O1 179.84(17) no
C7 C12 C13 C4 0.8(3) no
C11 C12 C13 O1 0.9(3) no
C11 C12 C13 C4 -178.1(2) no
C3 C15 C16 C17 176.54(18) no
C20 C15 C16 C17 0.1(3) no
C3 C15 C20 C19 -176.69(18) no
C16 C15 C20 C19 -0.3(3) no
C15 C16 C17 C18 0.1(3) no
C16 C17 C18 C19 -0.1(3) no
C17 C18 C19 C20 -0.2(3) no
C18 C19 C20 C15 0.3(3) no
